data_4348011
loop_
_publ_author_name
'Ojeda-Amador, Ana I'
'Mart\'inez-Mart\'inez, Antonio J'
'Kennedy, Alan R.'
'O'Hara, Charles T'

_publ_section_title
;
 Structural Studies of Cesium, Lithium/Cesium, and Sodium/Cesium
 Bis(trimethylsilyl)amide (HMDS) Complexes.
;
_journal_issue 11
_journal_name_full 'Inorganic chemistry'
_journal_page_first 5719
_journal_page_last 5728
_journal_paper_doi 10.1021/acs.inorgchem.6b00839
_journal_volume 55
_journal_year 2016
_chemical_formula_moiety 'C24 H68 Cs2 N6 Si4'
_chemical_formula_sum 'C24 H68 Cs2 N6 Si4'
_chemical_formula_weight 819.02
_space_group_crystal_system monoclinic
_space_group_IT_number 15
_space_group_name_Hall '-C 2yc'
_space_group_name_H-M_alt 'C 1 2/c 1'
_atom_sites_solution_hydrogens geom
_audit_creation_method SHELXL-2013
_cell_angle_alpha 90
_cell_angle_beta 95.346(2)
_cell_angle_gamma 90
_cell_formula_units_Z 4
_cell_length_a 23.3554(5)
_cell_length_b 8.7973(2)
_cell_length_c 20.8394(5)
_cell_measurement_reflns_used 34509
_cell_measurement_temperature 150(2)
_cell_measurement_theta_max 30.2672
_cell_measurement_theta_min 3.1025
_cell_volume 4263.13(17)
_computing_cell_refinement
;
CrysAlisPro, Oxford Diffraction Ltd.,
Version 1.171.34.40 (release 27-08-2010 CrysAlis171 .NET)
(compiled Aug 27 2010,11:50:40)
;
_computing_data_collection
;
CrysAlisPro, Oxford Diffraction Ltd.,
Version 1.171.34.40 (release 27-08-2010 CrysAlis171 .NET)
(compiled Aug 27 2010,11:50:40)
;
_computing_data_reduction
;
CrysAlisPro, Oxford Diffraction Ltd.,
Version 1.171.34.40 (release 27-08-2010 CrysAlis171 .NET)
(compiled Aug 27 2010,11:50:40)
;
_computing_structure_refinement 'SHELXL-2013 (Sheldrick, 2013)'
_diffrn_ambient_temperature 150(2)
_diffrn_measured_fraction_theta_full 0.998
_diffrn_measured_fraction_theta_max 0.999
_diffrn_measurement_device_type 'Xcalibur, Eos'
_diffrn_radiation_type MoK\a
_diffrn_radiation_wavelength 0.71073
_diffrn_reflns_av_R_equivalents 0.0384
_diffrn_reflns_av_unetI/netI 0.0136
_diffrn_reflns_Laue_measured_fraction_full 0.998
_diffrn_reflns_Laue_measured_fraction_max 0.999
_diffrn_reflns_limit_h_max 30
_diffrn_reflns_limit_h_min -30
_diffrn_reflns_limit_k_max 11
_diffrn_reflns_limit_k_min -11
_diffrn_reflns_limit_l_max 27
_diffrn_reflns_limit_l_min -27
_diffrn_reflns_number 80476
_diffrn_reflns_point_group_measured_fraction_full 0.998
_diffrn_reflns_point_group_measured_fraction_max 0.999
_diffrn_reflns_theta_full 25.242
_diffrn_reflns_theta_max 27.999
_diffrn_reflns_theta_min 3.109
_exptl_absorpt_coefficient_mu 1.842
_exptl_absorpt_correction_T_max 1.00000
_exptl_absorpt_correction_T_min 0.72100
_exptl_absorpt_correction_type multi-scan
_exptl_absorpt_process_details
;
CrysAlisPro, Oxford Diffraction Ltd.,
Version 1.171.34.40 (release 27-08-2010 CrysAlis171 .NET)
(compiled Aug 27 2010,11:50:40)
Empirical absorption correction using spherical harmonics,
 implemented in SCALE3 ABSPACK scaling algorithm.
;
_exptl_crystal_colour colourless
_exptl_crystal_density_diffrn 1.276
_exptl_crystal_description block
_exptl_crystal_F_000 1680
_exptl_crystal_size_max 0.42
_exptl_crystal_size_mid 0.36
_exptl_crystal_size_min 0.34
_refine_diff_density_max 0.443
_refine_diff_density_min -0.291
_refine_diff_density_rms 0.058
_refine_ls_extinction_method none
_refine_ls_goodness_of_fit_ref 1.283
_refine_ls_hydrogen_treatment constr
_refine_ls_matrix_type full
_refine_ls_number_parameters 196
_refine_ls_number_reflns 5143
_refine_ls_number_restraints 82
_refine_ls_restrained_S_all 1.281
_refine_ls_R_factor_all 0.0299
_refine_ls_R_factor_gt 0.0249
_refine_ls_shift/su_max 0.002
_refine_ls_shift/su_mean 0.000
_refine_ls_structure_factor_coef Fsqd
_refine_ls_weighting_details 'w=1/[\s^2^(Fo^2^)+(0.0134P)^2^+6.2208P] where P=(Fo^2^+2Fc^2^)/3'
_refine_ls_weighting_scheme calc
_refine_ls_wR_factor_gt 0.0516
_refine_ls_wR_factor_ref 0.0540
_reflns_Friedel_coverage 0.000
_reflns_number_gt 4677
_reflns_number_total 5143
_reflns_threshold_expression 'I > 2\s(I)'
_cod_data_source_file ic6b00839_si_002.cif
_cod_data_source_block amao334
_cod_original_sg_symbol_H-M 'C 2/c'
_cod_database_code 4348011
_shelx_space_group_comment
;
The symmetry employed for this shelxl refinement is uniquely defined
by the following loop, which should always be used as a source of
symmetry information in preference to the above space-group names.
They are only intended as comments.
;
_shelxl_version_number 2013-4

loop_
_space_group_symop_operation_xyz
'x, y, z'
'-x, y, -z+1/2'
'x+1/2, y+1/2, z'
'-x+1/2, y+1/2, -z+1/2'
'-x, -y, -z'
'x, -y, z-1/2'
'-x+1/2, -y+1/2, -z'
'x+1/2, -y+1/2, z-1/2'

loop_
_atom_site_label
_atom_site_type_symbol
_atom_site_fract_x
_atom_site_fract_y
_atom_site_fract_z
_atom_site_U_iso_or_equiv
_atom_site_adp_type
_atom_site_occupancy
_atom_site_site_symmetry_order
_atom_site_calc_flag
_atom_site_refinement_flags_posn
_atom_site_refinement_flags_adp
_atom_site_refinement_flags_occupancy
_atom_site_disorder_assembly
_atom_site_disorder_group
Cs1 Cs 0.31489(2) 0.29553(2) 0.43682(2) 0.03311(5) Uani 1 1 d . . . . .
Si1 Si 0.35303(3) 0.12585(7) 0.61352(3) 0.03277(13) Uani 1 1 d . . . . .
N1 N 0.31918(8) 0.2809(2) 0.58367(9) 0.0311(4) Uani 1 1 d . . . . .
C1 C 0.30311(12) -0.0126(3) 0.64921(14) 0.0491(6) Uani 1 1 d . . . . .
H1A H 0.2737 -0.0465 0.6157 0.074 Uiso 1 1 calc R U . . .
H1B H 0.2846 0.0373 0.6839 0.074 Uiso 1 1 calc R U . . .
H1C H 0.3252 -0.1005 0.6667 0.074 Uiso 1 1 calc R U . . .
Si2 Si 0.31760(3) 0.45852(7) 0.61043(3) 0.02979(13) Uani 1 1 d . . . . .
N2 N 0.39127(10) 0.5815(3) 0.38956(11) 0.0503(6) Uani 1 1 d D . . . .
C2 C 0.41344(13) 0.1578(4) 0.67835(14) 0.0551(7) Uani 1 1 d . . . . .
H2A H 0.4429 0.2217 0.6615 0.083 Uiso 1 1 calc R U . . .
H2B H 0.4303 0.0597 0.6921 0.083 Uiso 1 1 calc R U . . .
H2C H 0.3985 0.2084 0.7152 0.083 Uiso 1 1 calc R U . . .
N3 N 0.42168(9) 0.2559(3) 0.35388(11) 0.0452(5) Uani 1 1 d D . . . .
C3 C 0.38588(13) 0.0125(3) 0.54945(14) 0.0534(7) Uani 1 1 d . . . . .
H3A H 0.3557 -0.0179 0.5161 0.080 Uiso 1 1 calc R U . . .
H3B H 0.4046 -0.0783 0.5689 0.080 Uiso 1 1 calc R U . . .
H3C H 0.4145 0.0750 0.5301 0.080 Uiso 1 1 calc R U . . .
C4 C 0.38974(10) 0.5485(3) 0.63332(13) 0.0455(6) Uani 1 1 d . . . . .
H4A H 0.4138 0.5387 0.5975 0.068 Uiso 1 1 calc R U . . .
H4B H 0.4085 0.4974 0.6715 0.068 Uiso 1 1 calc R U . . .
H4C H 0.3845 0.6564 0.6430 0.068 Uiso 1 1 calc R U . . .
C5 C 0.27544(12) 0.4871(3) 0.68228(13) 0.0499(7) Uani 1 1 d . . . . .
H5A H 0.2788 0.5932 0.6965 0.075 Uiso 1 1 calc R U . . .
H5B H 0.2907 0.4202 0.7174 0.075 Uiso 1 1 calc R U . . .
H5C H 0.2349 0.4628 0.6703 0.075 Uiso 1 1 calc R U . . .
C6 C 0.28211(12) 0.5883(3) 0.54682(13) 0.0458(6) Uani 1 1 d . . . . .
H6A H 0.3067 0.5983 0.5115 0.069 Uiso 1 1 calc R U . . .
H6B H 0.2762 0.6885 0.5656 0.069 Uiso 1 1 calc R U . . .
H6C H 0.2449 0.5455 0.5303 0.069 Uiso 1 1 calc R U . . .
C7 C 0.419(2) 0.655(8) 0.448(2) 0.0775(16) Uani 0.117(6) 1 d D U P A 1
H7A H 0.4462 0.7308 0.4358 0.116 Uiso 0.117(6) 1 calc R U P A 1
H7B H 0.4387 0.5777 0.4756 0.116 Uiso 0.117(6) 1 calc R U P A 1
H7C H 0.3891 0.7040 0.4712 0.116 Uiso 0.117(6) 1 calc R U P A 1
C8 C 0.366(2) 0.721(4) 0.362(3) 0.0662(13) Uani 0.117(6) 1 d D U P A 1
H8A H 0.3966 0.7944 0.3556 0.099 Uiso 0.117(6) 1 calc R U P A 1
H8B H 0.3397 0.7642 0.3910 0.099 Uiso 0.117(6) 1 calc R U P A 1
H8C H 0.3447 0.6984 0.3202 0.099 Uiso 0.117(6) 1 calc R U P A 1
C9 C 0.4468(7) 0.536(3) 0.3680(13) 0.0550(9) Uani 0.117(6) 1 d D U P A 1
H9A H 0.4741 0.5130 0.4059 0.066 Uiso 0.117(6) 1 calc R U P A 1
H9B H 0.4629 0.6216 0.3444 0.066 Uiso 0.117(6) 1 calc R U P A 1
C10 C 0.4404(16) 0.397(2) 0.3241(11) 0.0602(11) Uani 0.117(6) 1 d D U P A 1
H10A H 0.4123 0.4213 0.2869 0.072 Uiso 0.117(6) 1 calc R U P A 1
H10B H 0.4778 0.3772 0.3070 0.072 Uiso 0.117(6) 1 calc R U P A 1
C11 C 0.469(3) 0.171(8) 0.387(4) 0.092(2) Uani 0.117(6) 1 d D U P A 1
H11A H 0.4544 0.0803 0.4071 0.139 Uiso 0.117(6) 1 calc R U P A 1
H11B H 0.4892 0.2355 0.4205 0.139 Uiso 0.117(6) 1 calc R U P A 1
H11C H 0.4963 0.1410 0.3561 0.139 Uiso 0.117(6) 1 calc R U P A 1
C12 C 0.402(2) 0.182(7) 0.2929(17) 0.0623(13) Uani 0.117(6) 1 d D U P A 1
H12A H 0.4306 0.1060 0.2826 0.093 Uiso 0.117(6) 1 calc R U P A 1
H12B H 0.3980 0.2586 0.2585 0.093 Uiso 0.117(6) 1 calc R U P A 1
H12C H 0.3651 0.1327 0.2966 0.093 Uiso 0.117(6) 1 calc R U P A 1
C7A C 0.4312(2) 0.6215(9) 0.4432(3) 0.0775(16) Uani 0.883(6) 1 d D U P A 2
H7AD H 0.4599 0.6921 0.4289 0.116 Uiso 0.883(6) 1 calc R U P A 2
H7AE H 0.4505 0.5296 0.4609 0.116 Uiso 0.883(6) 1 calc R U P A 2
H7AF H 0.4106 0.6703 0.4765 0.116 Uiso 0.883(6) 1 calc R U P A 2
C8A C 0.3529(2) 0.7062(6) 0.3709(3) 0.0662(13) Uani 0.883(6) 1 d D U P A 2
H8AD H 0.3751 0.7919 0.3563 0.099 Uiso 0.883(6) 1 calc R U P A 2
H8AE H 0.3327 0.7377 0.4079 0.099 Uiso 0.883(6) 1 calc R U P A 2
H8AF H 0.3247 0.6734 0.3358 0.099 Uiso 0.883(6) 1 calc R U P A 2
C9A C 0.42004(16) 0.5339(4) 0.33289(16) 0.0550(9) Uani 0.883(6) 1 d D U P A 2
H9AC H 0.4455 0.6170 0.3208 0.066 Uiso 0.883(6) 1 calc R U P A 2
H9AE H 0.3905 0.5173 0.2963 0.066 Uiso 0.883(6) 1 calc R U P A 2
C10A C 0.45499(15) 0.3918(4) 0.3436(2) 0.0602(11) Uani 0.883(6) 1 d D U P A 2
H10C H 0.4769 0.3751 0.3058 0.072 Uiso 0.883(6) 1 calc R U P A 2
H10D H 0.4832 0.4070 0.3816 0.072 Uiso 0.883(6) 1 calc R U P A 2
C11A C 0.4597(3) 0.1327(8) 0.3784(5) 0.092(2) Uani 0.883(6) 1 d D U P A 2
H11D H 0.4867 0.1083 0.3466 0.139 Uiso 0.883(6) 1 calc R U P A 2
H11E H 0.4367 0.0426 0.3863 0.139 Uiso 0.883(6) 1 calc R U P A 2
H11F H 0.4812 0.1647 0.4188 0.139 Uiso 0.883(6) 1 calc R U P A 2
C12A C 0.38770(18) 0.2059(8) 0.2959(2) 0.0623(13) Uani 0.883(6) 1 d D U P A 2
H12D H 0.3584 0.2826 0.2830 0.093 Uiso 0.883(6) 1 calc R U P A 2
H12E H 0.3689 0.1093 0.3043 0.093 Uiso 0.883(6) 1 calc R U P A 2
H12F H 0.4128 0.1921 0.2612 0.093 Uiso 0.883(6) 1 calc R U P A 2

loop_
_atom_site_aniso_label
_atom_site_aniso_U_11
_atom_site_aniso_U_22
_atom_site_aniso_U_33
_atom_site_aniso_U_23
_atom_site_aniso_U_13
_atom_site_aniso_U_12
Cs1 0.02695(7) 0.04303(8) 0.02993(7) 0.00045(6) 0.00575(5) -0.00319(6)
Si1 0.0315(3) 0.0358(3) 0.0303(3) 0.0018(3) -0.0006(2) 0.0054(3)
N1 0.0282(9) 0.0331(10) 0.0313(9) 0.0025(8) -0.0013(7) 0.0005(8)
C1 0.0543(16) 0.0398(14) 0.0535(16) 0.0130(12) 0.0063(13) 0.0046(12)
Si2 0.0252(3) 0.0342(3) 0.0296(3) -0.0014(2) 0.0005(2) -0.0016(2)
N2 0.0574(14) 0.0458(13) 0.0499(13) 0.0007(10) 0.0169(11) -0.0105(11)
C2 0.0508(16) 0.0575(17) 0.0529(16) 0.0021(14) -0.0174(13) 0.0099(13)
N3 0.0312(10) 0.0571(13) 0.0484(12) -0.0072(10) 0.0101(9) 0.0021(9)
C3 0.0530(16) 0.0580(17) 0.0492(15) -0.0014(13) 0.0047(12) 0.0241(14)
C4 0.0349(13) 0.0516(15) 0.0491(15) -0.0041(12) -0.0005(11) -0.0106(11)
C5 0.0435(14) 0.0619(18) 0.0457(14) -0.0130(13) 0.0119(12) -0.0063(13)
C6 0.0512(15) 0.0343(13) 0.0496(15) -0.0013(11) -0.0070(12) 0.0064(11)
C7 0.073(3) 0.101(4) 0.058(2) -0.009(2) 0.005(2) -0.005(3)
C8 0.074(3) 0.057(2) 0.069(3) 0.0154(17) 0.013(2) -0.011(2)
C9 0.060(2) 0.0635(19) 0.0442(18) -0.0034(15) 0.0189(15) -0.0240(16)
C10 0.036(2) 0.087(2) 0.060(2) -0.0200(19) 0.0214(16) -0.0185(16)
C11 0.068(3) 0.109(5) 0.100(4) 0.002(4) 0.012(3) 0.041(4)
C12 0.057(3) 0.074(3) 0.0570(19) -0.0187(18) 0.0109(19) -0.013(2)
C7A 0.073(3) 0.101(4) 0.058(2) -0.009(2) 0.005(2) -0.005(3)
C8A 0.074(3) 0.057(2) 0.069(3) 0.0154(17) 0.013(2) -0.011(2)
C9A 0.060(2) 0.0635(19) 0.0442(18) -0.0034(15) 0.0189(15) -0.0240(16)
C10A 0.036(2) 0.087(2) 0.060(2) -0.0200(19) 0.0214(16) -0.0185(16)
C11A 0.068(3) 0.109(5) 0.100(4) 0.002(4) 0.012(3) 0.041(4)
C12A 0.057(3) 0.074(3) 0.0570(19) -0.0187(18) 0.0109(19) -0.013(2)

loop_
_atom_type_symbol
_atom_type_description
_atom_type_scat_dispersion_real
_atom_type_scat_dispersion_imag
_atom_type_scat_source
C C 0.0033 0.0016 'International Tables Vol C Tables 4.2.6.8 and 6.1.1.4'
H H 0.0000 0.0000 'International Tables Vol C Tables 4.2.6.8 and 6.1.1.4'
Cs Cs -0.3680 2.1192 'International Tables Vol C Tables 4.2.6.8 and 6.1.1.4'
N N 0.0061 0.0033 'International Tables Vol C Tables 4.2.6.8 and 6.1.1.4'
Si Si 0.0817 0.0704 'International Tables Vol C Tables 4.2.6.8 and 6.1.1.4'

loop_
_geom_angle_atom_site_label_1
_geom_angle_atom_site_label_2
_geom_angle_atom_site_label_3
_geom_angle
_geom_angle_site_symmetry_1
_geom_angle_site_symmetry_3
N1 Cs1 N3 125.80(5) . .
N1 Cs1 N1 93.74(4) . 7_556
N3 Cs1 N1 135.46(5) . 7_556
N1 Cs1 N2 111.36(5) . .
N3 Cs1 N2 56.41(6) . .
N1 Cs1 N2 132.37(5) 7_556 .
N1 Cs1 C1 117.59(6) . 7_556
N3 Cs1 C1 112.43(6) . 7_556
N1 Cs1 C1 50.45(5) 7_556 7_556
N2 Cs1 C1 81.93(6) . 7_556
N1 Cs1 Si2 100.45(4) . 7_556
N3 Cs1 Si2 116.55(4) . 7_556
N1 Cs1 Si2 24.92(3) 7_556 7_556
N2 Cs1 Si2 144.01(4) . 7_556
C1 Cs1 Si2 68.33(4) 7_556 7_556
N1 Cs1 Si2 24.08(4) . .
N3 Cs1 Si2 126.89(4) . .
N1 Cs1 Si2 97.64(3) 7_556 .
N2 Cs1 Si2 91.97(4) . .
C1 Cs1 Si2 102.04(5) 7_556 .
Si2 Cs1 Si2 113.160(10) 7_556 .
N1 Cs1 Si1 22.72(4) . .
N3 Cs1 Si1 109.92(4) . .
N1 Cs1 Si1 100.15(3) 7_556 .
N2 Cs1 Si1 118.77(4) . .
C1 Cs1 Si1 137.35(4) 7_556 .
Si2 Cs1 Si1 97.070(14) 7_556 .
Si2 Cs1 Si1 45.345(13) . .
N1 Cs1 Si1 102.04(3) . 7_556
N3 Cs1 Si1 132.15(4) . 7_556
N1 Cs1 Si1 23.27(3) 7_556 7_556
N2 Cs1 Si1 109.46(4) . 7_556
C1 Cs1 Si1 27.88(4) 7_556 7_556
Si2 Cs1 Si1 45.257(13) 7_556 7_556
Si2 Cs1 Si1 96.331(13) . 7_556
Si1 Cs1 Si1 115.633(10) . 7_556
N1 Cs1 Cs1 48.21(3) . 7_556
N3 Cs1 Cs1 161.98(4) . 7_556
N1 Cs1 Cs1 45.53(3) 7_556 7_556
N2 Cs1 Cs1 139.83(4) . 7_556
C1 Cs1 Cs1 81.69(4) 7_556 7_556
Si2 Cs1 Cs1 56.776(9) 7_556 7_556
Si2 Cs1 Cs1 56.384(9) . 7_556
Si1 Cs1 Cs1 58.130(10) . 7_556
Si1 Cs1 Cs1 57.502(10) 7_556 7_556
N1 Si1 C2 116.34(12) . .
N1 Si1 C3 112.23(11) . .
C2 Si1 C3 105.06(14) . .
N1 Si1 C1 112.73(11) . .
C2 Si1 C1 105.24(14) . .
C3 Si1 C1 104.19(14) . .
N1 Si1 Cs1 45.05(6) . .
C2 Si1 Cs1 133.93(10) . .
C3 Si1 Cs1 67.39(9) . .
C1 Si1 Cs1 120.78(9) . .
N1 Si1 Cs1 49.12(6) . 7_556
C2 Si1 Cs1 144.01(10) . 7_556
C3 Si1 Cs1 110.93(9) . 7_556
C1 Si1 Cs1 65.83(9) . 7_556
Cs1 Si1 Cs1 64.368(10) . 7_556
Si2 N1 Si1 131.98(12) . .
Si2 N1 Cs1 107.28(8) . .
Si1 N1 Cs1 112.23(9) . .
Si2 N1 Cs1 101.01(8) . 7_556
Si1 N1 Cs1 107.62(8) . 7_556
Cs1 N1 Cs1 86.26(4) . 7_556
Si1 C1 Cs1 86.28(9) . 7_556
Si1 C1 H1A 109.5 . .
Cs1 C1 H1A 50.7 7_556 .
Si1 C1 H1B 109.5 . .
Cs1 C1 H1B 76.3 7_556 .
H1A C1 H1B 109.5 . .
Si1 C1 H1C 109.5 . .
Cs1 C1 H1C 159.1 7_556 .
H1A C1 H1C 109.5 . .
H1B C1 H1C 109.5 . .
N1 Si2 C6 110.86(11) . .
N1 Si2 C4 115.69(11) . .
C6 Si2 C4 104.38(13) . .
N1 Si2 C5 114.97(12) . .
C6 Si2 C5 104.50(13) . .
C4 Si2 C5 105.33(12) . .
N1 Si2 Cs1 54.08(6) . 7_556
C6 Si2 Cs1 83.21(9) . 7_556
C4 Si2 Cs1 169.46(9) . 7_556
C5 Si2 Cs1 79.31(9) . 7_556
N1 Si2 Cs1 48.64(6) . .
C6 Si2 Cs1 66.43(8) . .
C4 Si2 Cs1 109.12(9) . .
C5 Si2 Cs1 145.55(9) . .
Cs1 Si2 Cs1 66.841(10) 7_556 .
C7A N2 C8A 111.5(4) . .
C8 N2 C7 95(4) . .
C8 N2 C9 116(2) . .
C7 N2 C9 93(2) . .
C7A N2 C9A 112.5(3) . .
C8A N2 C9A 108.5(3) . .
C7A N2 Cs1 106.7(4) . .
C8A N2 Cs1 108.7(2) . .
C8 N2 Cs1 124(2) . .
C7 N2 Cs1 107(3) . .
C9 N2 Cs1 113.8(10) . .
C9A N2 Cs1 108.86(17) . .
Si1 C2 H2A 109.5 . .
Si1 C2 H2B 109.5 . .
H2A C2 H2B 109.5 . .
Si1 C2 H2C 109.5 . .
H2A C2 H2C 109.5 . .
H2B C2 H2C 109.5 . .
C12A N3 C10A 112.7(4) . .
C11 N3 C12 110(4) . .
C12A N3 C11A 109.5(4) . .
C10A N3 C11A 110.2(4) . .
C11 N3 C10 113(4) . .
C12 N3 C10 95(3) . .
C12A N3 Cs1 95.2(2) . .
C10A N3 Cs1 116.55(19) . .
C11 N3 Cs1 114(4) . .
C12 N3 Cs1 109.0(19) . .
C11A N3 Cs1 111.9(5) . .
C10 N3 Cs1 114.6(14) . .
Si1 C3 H3A 109.5 . .
Si1 C3 H3B 109.5 . .
H3A C3 H3B 109.5 . .
Si1 C3 H3C 109.5 . .
H3A C3 H3C 109.5 . .
H3B C3 H3C 109.5 . .
Si2 C4 H4A 109.5 . .
Si2 C4 H4B 109.5 . .
H4A C4 H4B 109.5 . .
Si2 C4 H4C 109.5 . .
H4A C4 H4C 109.5 . .
H4B C4 H4C 109.5 . .
Si2 C5 H5A 109.5 . .
Si2 C5 H5B 109.5 . .
H5A C5 H5B 109.5 . .
Si2 C5 H5C 109.5 . .
H5A C5 H5C 109.5 . .
H5B C5 H5C 109.5 . .
Si2 C6 H6A 109.5 . .
Si2 C6 H6B 109.5 . .
H6A C6 H6B 109.5 . .
Si2 C6 H6C 109.5 . .
H6A C6 H6C 109.5 . .
H6B C6 H6C 109.5 . .
N2 C7 H7A 109.5 . .
N2 C7 H7B 109.5 . .
H7A C7 H7B 109.5 . .
N2 C7 H7C 109.5 . .
H7A C7 H7C 109.5 . .
H7B C7 H7C 109.5 . .
N2 C8 H8A 109.5 . .
N2 C8 H8B 109.5 . .
H8A C8 H8B 109.5 . .
N2 C8 H8C 109.5 . .
H8A C8 H8C 109.5 . .
H8B C8 H8C 109.5 . .
N2 C9 C10 111(2) . .
N2 C9 H9A 109.4 . .
C10 C9 H9A 109.4 . .
N2 C9 H9B 109.4 . .
C10 C9 H9B 109.4 . .
H9A C9 H9B 108.0 . .
N3 C10 C9 116.1(18) . .
N3 C10 H10A 108.3 . .
C9 C10 H10A 108.3 . .
N3 C10 H10B 108.3 . .
C9 C10 H10B 108.3 . .
H10A C10 H10B 107.4 . .
N3 C11 H11A 109.5 . .
N3 C11 H11B 109.5 . .
H11A C11 H11B 109.5 . .
N3 C11 H11C 109.5 . .
H11A C11 H11C 109.5 . .
H11B C11 H11C 109.5 . .
N3 C12 H12A 109.5 . .
N3 C12 H12B 109.5 . .
H12A C12 H12B 109.5 . .
N3 C12 H12C 109.5 . .
H12A C12 H12C 109.5 . .
H12B C12 H12C 109.5 . .
N2 C7A H7AD 109.5 . .
N2 C7A H7AE 109.5 . .
H7AD C7A H7AE 109.5 . .
N2 C7A H7AF 109.5 . .
H7AD C7A H7AF 109.5 . .
H7AE C7A H7AF 109.5 . .
N2 C8A H8AD 109.5 . .
N2 C8A H8AE 109.5 . .
H8AD C8A H8AE 109.5 . .
N2 C8A H8AF 109.5 . .
H8AD C8A H8AF 109.5 . .
H8AE C8A H8AF 109.5 . .
N2 C9A C10A 113.6(3) . .
N2 C9A H9AC 108.8 . .
C10A C9A H9AC 108.8 . .
N2 C9A H9AE 108.8 . .
C10A C9A H9AE 108.8 . .
H9AC C9A H9AE 107.7 . .
N3 C10A C9A 114.6(3) . .
N3 C10A H10C 108.6 . .
C9A C10A H10C 108.6 . .
N3 C10A H10D 108.6 . .
C9A C10A H10D 108.6 . .
H10C C10A H10D 107.6 . .
N3 C11A H11D 109.5 . .
N3 C11A H11E 109.5 . .
H11D C11A H11E 109.5 . .
N3 C11A H11F 109.5 . .
H11D C11A H11F 109.5 . .
H11E C11A H11F 109.5 . .
N3 C12A H12D 109.5 . .
N3 C12A H12E 109.5 . .
H12D C12A H12E 109.5 . .
N3 C12A H12F 109.5 . .
H12D C12A H12F 109.5 . .
H12E C12A H12F 109.5 . .

loop_
_geom_bond_atom_site_label_1
_geom_bond_atom_site_label_2
_geom_bond_distance
_geom_bond_site_symmetry_2
Cs1 N1 3.0551(18) .
Cs1 N3 3.183(2) .
Cs1 N1 3.1920(18) 7_556
Cs1 N2 3.288(2) .
Cs1 C1 3.679(3) 7_556
Cs1 Si2 3.8693(6) 7_556
Cs1 Si2 3.8868(6) .
Cs1 Si1 3.9963(6) .
Cs1 Si1 4.0240(6) 7_556
Cs1 Cs1 4.2719(3) 7_556
Si1 N1 1.6676(19) .
Si1 C2 1.881(3) .
Si1 C3 1.886(3) .
Si1 C1 1.886(3) .
Si1 Cs1 4.0239(6) 7_556
N1 Si2 1.661(2) .
N1 Cs1 3.1921(18) 7_556
C1 Cs1 3.679(3) 7_556
C1 H1A 0.9800 .
C1 H1B 0.9800 .
C1 H1C 0.9800 .
Si2 C6 1.882(3) .
Si2 C4 1.883(2) .
Si2 C5 1.884(3) .
Si2 Cs1 3.8693(6) 7_556
N2 C7A 1.432(4) .
N2 C8A 1.447(4) .
N2 C8 1.458(10) .
N2 C7 1.467(10) .
N2 C9 1.468(10) .
N2 C9A 1.473(3) .
C2 H2A 0.9800 .
C2 H2B 0.9800 .
C2 H2C 0.9800 .
N3 C12A 1.450(4) .
N3 C10A 1.453(4) .
N3 C11 1.459(10) .
N3 C12 1.461(10) .
N3 C11A 1.462(5) .
N3 C10 1.470(10) .
C3 H3A 0.9800 .
C3 H3B 0.9800 .
C3 H3C 0.9800 .
C4 H4A 0.9800 .
C4 H4B 0.9800 .
C4 H4C 0.9800 .
C5 H5A 0.9800 .
C5 H5B 0.9800 .
C5 H5C 0.9800 .
C6 H6A 0.9800 .
C6 H6B 0.9800 .
C6 H6C 0.9800 .
C7 H7A 0.9800 .
C7 H7B 0.9800 .
C7 H7C 0.9800 .
C8 H8A 0.9800 .
C8 H8B 0.9800 .
C8 H8C 0.9800 .
C9 C10 1.530(10) .
C9 H9A 0.9900 .
C9 H9B 0.9900 .
C10 H10A 0.9900 .
C10 H10B 0.9900 .
C11 H11A 0.9800 .
C11 H11B 0.9800 .
C11 H11C 0.9800 .
C12 H12A 0.9800 .
C12 H12B 0.9800 .
C12 H12C 0.9800 .
C7A H7AD 0.9800 .
C7A H7AE 0.9800 .
C7A H7AF 0.9800 .
C8A H8AD 0.9800 .
C8A H8AE 0.9800 .
C8A H8AF 0.9800 .
C9A C10A 1.498(5) .
C9A H9AC 0.9900 .
C9A H9AE 0.9900 .
C10A H10C 0.9900 .
C10A H10D 0.9900 .
C11A H11D 0.9800 .
C11A H11E 0.9800 .
C11A H11F 0.9800 .
C12A H12D 0.9800 .
C12A H12E 0.9800 .
C12A H12F 0.9800 .

loop_
_geom_torsion_atom_site_label_1
_geom_torsion_atom_site_label_2
_geom_torsion_atom_site_label_3
_geom_torsion_atom_site_label_4
_geom_torsion
_geom_torsion_site_symmetry_1
_geom_torsion_site_symmetry_4
C2 Si1 N1 Si2 -16.2(2) . .
C3 Si1 N1 Si2 -137.26(17) . .
C1 Si1 N1 Si2 105.46(17) . .
Cs1 Si1 N1 Si2 -143.1(2) . .
Cs1 Si1 N1 Si2 123.72(18) 7_556 .
C2 Si1 N1 Cs1 126.85(13) . .
C3 Si1 N1 Cs1 5.82(14) . .
C1 Si1 N1 Cs1 -111.45(12) . .
Cs1 Si1 N1 Cs1 -93.20(9) 7_556 .
C2 Si1 N1 Cs1 -139.95(12) . 7_556
C3 Si1 N1 Cs1 99.02(13) . 7_556
C1 Si1 N1 Cs1 -18.26(13) . 7_556
Cs1 Si1 N1 Cs1 93.20(9) . 7_556
N1 Si1 C1 Cs1 15.05(11) . 7_556
C2 Si1 C1 Cs1 142.83(11) . 7_556
C3 Si1 C1 Cs1 -106.88(10) . 7_556
Cs1 Si1 C1 Cs1 -35.00(9) . 7_556
Si1 N1 Si2 C6 169.48(15) . .
Cs1 N1 Si2 C6 25.09(13) . .
Cs1 N1 Si2 C6 -64.38(12) 7_556 .
Si1 N1 Si2 C4 50.91(19) . .
Cs1 N1 Si2 C4 -93.48(11) . .
Cs1 N1 Si2 C4 177.04(10) 7_556 .
Si1 N1 Si2 C5 -72.29(19) . .
Cs1 N1 Si2 C5 143.32(11) . .
Cs1 N1 Si2 C5 53.84(12) 7_556 .
Si1 N1 Si2 Cs1 -126.14(17) . 7_556
Cs1 N1 Si2 Cs1 89.48(7) . 7_556
Si1 N1 Si2 Cs1 144.39(19) . .
Cs1 N1 Si2 Cs1 -89.48(7) 7_556 .
C7A N2 C9 C10 147(2) . .
C8A N2 C9 C10 -105.3(19) . .
C8 N2 C9 C10 -108(4) . .
C7 N2 C9 C10 155(4) . .
C9A N2 C9 C10 -45.1(12) . .
Cs1 N2 C9 C10 45(2) . .
C12A N3 C10 C9 144(3) . .
C10A N3 C10 C9 -53(2) . .
C11 N3 C10 C9 -85(5) . .
C12 N3 C10 C9 161(3) . .
C11A N3 C10 C9 -99(3) . .
Cs1 N3 C10 C9 47(3) . .
N2 C9 C10 N3 -64(3) . .
C7A N2 C9A C10A 64.0(5) . .
C8A N2 C9A C10A -172.2(4) . .
C8 N2 C9A C10A 177(3) . .
C7 N2 C9A C10A 76(4) . .
C9 N2 C9A C10A 50.8(16) . .
Cs1 N2 C9A C10A -54.0(3) . .
C12A N3 C10A C9A 70.5(5) . .
C11 N3 C10A C9A -158(4) . .
C12 N3 C10A C9A 88(2) . .
C11A N3 C10A C9A -166.9(5) . .
C10 N3 C10A C9A 51(4) . .
Cs1 N3 C10A C9A -38.1(4) . .
N2 C9A C10A N3 65.8(5) . .
